data_7234541
loop_
_publ_author_name
'R. A. Taylor'
'A. J. Lough'
'M. T. Lemaire'

_publ_section_title
;
 Spin-crossover in a homoleptic cobalt(ii) complex containing a
 redox-active NNO ligand
;
_journal_name_full 'Journal of Materials Chemistry C'
_journal_page_first 455
_journal_page_last 459
_journal_paper_doi 10.1039/C5TC03137K
_journal_volume 4
_journal_year 2016
_chemical_formula_moiety 'C38 H24 Co N6 O2'
_chemical_formula_sum 'C38 H24 Co N6 O2'
_chemical_formula_weight 655.56
_space_group_crystal_system monoclinic
_space_group_IT_number 15
_space_group_name_Hall '-C 2yc'
_space_group_name_H-M_alt 'C 1 2/c 1'
_atom_sites_solution_hydrogens geom
_cell_angle_alpha 90
_cell_angle_beta 121.054(1)
_cell_angle_gamma 90
_cell_formula_units_Z 8
_cell_length_a 20.8833(6)
_cell_length_b 17.2831(4)
_cell_length_c 19.1606(8)
_cell_measurement_reflns_used 9963
_cell_measurement_temperature 147(2)
_cell_measurement_theta_max 66.47
_cell_measurement_theta_min 3.56
_cell_volume 5924.5(3)
_computing_cell_refinement APEX2
_computing_data_collection 'APEX2 (Bruker, 2007)'
_computing_data_reduction 'SAINT (Bruker, 2007)'
_computing_molecular_graphics 'PLATON (Spek, 2009)'
_computing_publication_material 'SHELXTL (Sheldrick, 2008)'
_computing_structure_refinement 'SHELXL-2014/7 (Sheldrick, 2015)'
_computing_structure_solution 'SHELXT (Sheldrick, 2008)'
_diffrn_ambient_temperature 147(2)
_diffrn_measured_fraction_theta_full 0.995
_diffrn_measured_fraction_theta_max 0.995
_diffrn_measurement_device_type 'Bruker Kappa APEX-DUO CCD'
_diffrn_measurement_method '\f and \w scans'
_diffrn_radiation_type CuK\a
_diffrn_radiation_wavelength 1.54178
_diffrn_reflns_av_R_equivalents 0.0772
_diffrn_reflns_av_unetI/netI 0.0331
_diffrn_reflns_Laue_measured_fraction_full 0.995
_diffrn_reflns_Laue_measured_fraction_max 0.995
_diffrn_reflns_limit_h_max 24
_diffrn_reflns_limit_h_min -24
_diffrn_reflns_limit_k_max 20
_diffrn_reflns_limit_k_min -20
_diffrn_reflns_limit_l_max 22
_diffrn_reflns_limit_l_min -22
_diffrn_reflns_number 58184
_diffrn_reflns_point_group_measured_fraction_full 0.995
_diffrn_reflns_point_group_measured_fraction_max 0.995
_diffrn_reflns_theta_full 67.273
_diffrn_reflns_theta_max 67.273
_diffrn_reflns_theta_min 3.556
_diffrn_source 'Bruker ImuS with multi-layer optics'
_exptl_absorpt_coefficient_mu 4.926
_exptl_absorpt_correction_T_max 0.7529
_exptl_absorpt_correction_T_min 0.6328
_exptl_absorpt_correction_type multi-scan
_exptl_absorpt_process_details 'SADABS (Sheldrick, 1996)'
_exptl_crystal_colour blue
_exptl_crystal_density_diffrn 1.470
_exptl_crystal_description Block
_exptl_crystal_F_000 2696
_exptl_crystal_size_max 0.200
_exptl_crystal_size_mid 0.150
_exptl_crystal_size_min 0.130
_refine_diff_density_max 0.250
_refine_diff_density_min -0.454
_refine_diff_density_rms 0.046
_refine_ls_extinction_coef .
_refine_ls_extinction_method none
_refine_ls_goodness_of_fit_ref 1.031
_refine_ls_hydrogen_treatment constr
_refine_ls_matrix_type full
_refine_ls_number_parameters 424
_refine_ls_number_reflns 5287
_refine_ls_number_restraints 0
_refine_ls_restrained_S_all 1.031
_refine_ls_R_factor_all 0.0489
_refine_ls_R_factor_gt 0.0368
_refine_ls_shift/su_max 0.001
_refine_ls_shift/su_mean 0.000
_refine_ls_structure_factor_coef Fsqd
_refine_ls_weighting_details 'w=1/[\s^2^(Fo^2^)+(0.0398P)^2^+6.6308P] where P=(Fo^2^+2Fc^2^)/3'
_refine_ls_weighting_scheme calc
_refine_ls_wR_factor_gt 0.0852
_refine_ls_wR_factor_ref 0.0912
_reflns_Friedel_coverage 0.000
_reflns_Friedel_fraction_full .
_reflns_Friedel_fraction_max .
_reflns_number_gt 4412
_reflns_number_total 5287
_reflns_threshold_expression 'I > 2\s(I)'
_cod_data_source_file J-Mater-Chem-C-2016-4-455.cif
_cod_data_source_block d1564a_a_sq_s
_cod_original_sg_symbol_H-M 'C 2/c'
_cod_database_code 7234541
_shelx_space_group_comment
; 
The symmetry employed for this shelxl refinement is uniquely defined 
by the following loop, which should always be used as a source of 
symmetry information in preference to the above space-group names. 
They are only intended as comments. 
;
_shelx_estimated_absorpt_t_min 0.439
_shelx_estimated_absorpt_t_max 0.567

loop_
_space_group_symop_operation_xyz
'x, y, z'
'-x, y, -z+1/2'
'x+1/2, y+1/2, z'
'-x+1/2, y+1/2, -z+1/2'
'-x, -y, -z'
'x, -y, z-1/2'
'-x+1/2, -y+1/2, -z'
'x+1/2, -y+1/2, z-1/2'

loop_
_atom_site_label
_atom_site_type_symbol
_atom_site_fract_x
_atom_site_fract_y
_atom_site_fract_z
_atom_site_U_iso_or_equiv
_atom_site_adp_type
_atom_site_occupancy
_atom_site_site_symmetry_order
_atom_site_calc_flag
_atom_site_refinement_flags_posn
_atom_site_refinement_flags_adp
_atom_site_refinement_flags_occupancy
_atom_site_disorder_assembly
_atom_site_disorder_group
Co1 Co 0.30027(2) 0.46951(2) 0.38954(2) 0.02806(11) Uani 1 1 d . . . . .
O1 O 0.25251(9) 0.52227(9) 0.45222(10) 0.0374(4) Uani 1 1 d . . . . .
O2 O 0.35481(8) 0.39328(8) 0.47983(9) 0.0335(4) Uani 1 1 d . . . . .
N1 N 0.36651(10) 0.55530(10) 0.43912(10) 0.0279(4) Uani 1 1 d . . . . .
N2 N 0.42516(10) 0.56311(10) 0.43202(10) 0.0287(4) Uani 1 1 d . . . . .
N3 N 0.37563(10) 0.44992(10) 0.35343(10) 0.0286(4) Uani 1 1 d . . . . .
N4 N 0.23623(9) 0.38566(10) 0.34016(10) 0.0271(4) Uani 1 1 d . . . . .
N5 N 0.17513(10) 0.39289(10) 0.26830(11) 0.0320(4) Uani 1 1 d . . . . .
N6 N 0.22452(10) 0.51891(10) 0.28723(11) 0.0311(4) Uani 1 1 d . . . . .
C1 C 0.28966(12) 0.58241(12) 0.48896(13) 0.0312(5) Uani 1 1 d . . . . .
C2 C 0.26940(13) 0.62756(12) 0.53942(13) 0.0310(5) Uani 1 1 d . . . . .
C3 C 0.20693(14) 0.60570(13) 0.54371(16) 0.0401(6) Uani 1 1 d . . . . .
H3A H 0.1785 0.5618 0.5142 0.048 Uiso 1 1 calc R U . . .
C4 C 0.18642(15) 0.64730(15) 0.59036(16) 0.0459(6) Uani 1 1 d . . . . .
H4A H 0.1438 0.6325 0.5929 0.055 Uiso 1 1 calc R U . . .
C5 C 0.22862(15) 0.71098(14) 0.63361(16) 0.0444(6) Uani 1 1 d . . . . .
H5A H 0.2149 0.7395 0.6663 0.053 Uiso 1 1 calc R U . . .
C6 C 0.28957(14) 0.73341(14) 0.63002(14) 0.0389(5) Uani 1 1 d . . . . .
H6A H 0.3174 0.7774 0.6601 0.047 Uiso 1 1 calc R U . . .
C7 C 0.31182(13) 0.69241(12) 0.58241(13) 0.0332(5) Uani 1 1 d . . . . .
C8 C 0.37590(13) 0.71631(13) 0.57640(13) 0.0340(5) Uani 1 1 d . . . . .
C9 C 0.41976(15) 0.77988(15) 0.62088(16) 0.0478(6) Uani 1 1 d . . . . .
H9A H 0.4085 0.8061 0.6568 0.057 Uiso 1 1 calc R U . . .
C10 C 0.47812(17) 0.80501(16) 0.61387(18) 0.0565(8) Uani 1 1 d . . . . .
H10A H 0.5074 0.8478 0.6453 0.068 Uiso 1 1 calc R U . . .
C11 C 0.49472(15) 0.76808(15) 0.56086(17) 0.0503(7) Uani 1 1 d . . . . .
H11A H 0.5343 0.7867 0.5546 0.060 Uiso 1 1 calc R U . . .
C12 C 0.45384(13) 0.70419(13) 0.51715(15) 0.0385(5) Uani 1 1 d . . . . .
H12A H 0.4659 0.6792 0.4812 0.046 Uiso 1 1 calc R U . . .
C13 C 0.39485(12) 0.67566(12) 0.52489(13) 0.0320(5) Uani 1 1 d . . . . .
C14 C 0.35198(12) 0.60661(12) 0.48349(12) 0.0281(5) Uani 1 1 d . . . . .
C15 C 0.43081(11) 0.50312(12) 0.38735(12) 0.0267(4) Uani 1 1 d . . . . .
C16 C 0.49340(12) 0.50007(13) 0.37975(12) 0.0300(5) Uani 1 1 d . . . . .
H16A H 0.5316 0.5380 0.4047 0.036 Uiso 1 1 calc R U . . .
C17 C 0.49859(13) 0.44077(13) 0.33528(13) 0.0345(5) Uani 1 1 d . . . . .
H17A H 0.5411 0.4368 0.3297 0.041 Uiso 1 1 calc R U . . .
C18 C 0.44131(13) 0.38656(14) 0.29847(14) 0.0373(5) Uani 1 1 d . . . . .
H18A H 0.4435 0.3458 0.2665 0.045 Uiso 1 1 calc R U . . .
C19 C 0.38143(13) 0.39326(13) 0.30935(13) 0.0341(5) Uani 1 1 d . . . . .
H19A H 0.3425 0.3561 0.2845 0.041 Uiso 1 1 calc R U . . .
C20 C 0.32377(11) 0.32682(12) 0.45785(12) 0.0271(4) Uani 1 1 d . . . . .
C21 C 0.35672(12) 0.26003(12) 0.51121(12) 0.0280(5) Uani 1 1 d . . . . .
C22 C 0.42570(13) 0.26827(14) 0.58399(13) 0.0356(5) Uani 1 1 d . . . . .
H22A H 0.4507 0.3167 0.5973 0.043 Uiso 1 1 calc R U . . .
C23 C 0.45728(13) 0.20654(15) 0.63614(14) 0.0421(6) Uani 1 1 d . . . . .
H23A H 0.5045 0.2118 0.6849 0.050 Uiso 1 1 calc R U . . .
C24 C 0.41953(14) 0.13642(15) 0.61678(14) 0.0421(6) Uani 1 1 d . . . . .
H24A H 0.4407 0.0941 0.6533 0.050 Uiso 1 1 calc R U . . .
C25 C 0.35194(13) 0.12718(13) 0.54548(13) 0.0353(5) Uani 1 1 d . . . . .
H25A H 0.3272 0.0786 0.5336 0.042 Uiso 1 1 calc R U . . .
C26 C 0.31891(12) 0.18888(12) 0.48987(12) 0.0274(4) Uani 1 1 d . . . . .
C27 C 0.24870(11) 0.17993(12) 0.41187(12) 0.0269(4) Uani 1 1 d . . . . .
C28 C 0.21078(13) 0.10873(13) 0.38940(13) 0.0328(5) Uani 1 1 d . . . . .
H28A H 0.2293 0.0671 0.4272 0.039 Uiso 1 1 calc R U . . .
C29 C 0.14755(13) 0.09747(13) 0.31420(14) 0.0378(5) Uani 1 1 d . . . . .
H29A H 0.1227 0.0489 0.3006 0.045 Uiso 1 1 calc R U . . .
C30 C 0.12045(13) 0.15782(13) 0.25849(14) 0.0370(5) Uani 1 1 d . . . . .
H30A H 0.0779 0.1499 0.2058 0.044 Uiso 1 1 calc R U . . .
C31 C 0.15490(12) 0.22934(13) 0.27898(13) 0.0305(5) Uani 1 1 d . . . . .
H31A H 0.1349 0.2703 0.2405 0.037 Uiso 1 1 calc R U . . .
C32 C 0.21904(11) 0.24252(12) 0.35587(13) 0.0270(4) Uani 1 1 d . . . . .
C33 C 0.25666(11) 0.31678(12) 0.38102(12) 0.0258(4) Uani 1 1 d . . . . .
C34 C 0.16994(12) 0.46759(12) 0.23987(13) 0.0309(5) Uani 1 1 d . . . . .
C35 C 0.11036(13) 0.48823(14) 0.16327(15) 0.0412(6) Uani 1 1 d . . . . .
H35A H 0.0717 0.4522 0.1315 0.049 Uiso 1 1 calc R U . . .
C36 C 0.10858(15) 0.56170(15) 0.13456(16) 0.0449(6) Uani 1 1 d . . . . .
H36A H 0.0694 0.5764 0.0818 0.054 Uiso 1 1 calc R U . . .
C37 C 0.16418(14) 0.61393(14) 0.18303(16) 0.0424(6) Uani 1 1 d . . . . .
H37A H 0.1631 0.6652 0.1646 0.051 Uiso 1 1 calc R U . . .
C38 C 0.22094(13) 0.59045(13) 0.25831(15) 0.0376(5) Uani 1 1 d . . . . .
H38A H 0.2592 0.6264 0.2912 0.045 Uiso 1 1 calc R U . . .

loop_
_atom_site_aniso_label
_atom_site_aniso_U_11
_atom_site_aniso_U_22
_atom_site_aniso_U_33
_atom_site_aniso_U_23
_atom_site_aniso_U_13
_atom_site_aniso_U_12
Co1 0.03113(19) 0.02238(18) 0.03082(19) -0.00028(14) 0.01608(15) -0.00212(14)
O1 0.0438(9) 0.0273(8) 0.0466(9) -0.0047(7) 0.0273(8) -0.0106(7)
O2 0.0368(8) 0.0278(8) 0.0330(8) -0.0053(6) 0.0160(7) -0.0113(6)
N1 0.0309(10) 0.0244(9) 0.0273(9) 0.0023(7) 0.0144(8) 0.0004(7)
N2 0.0305(9) 0.0255(9) 0.0294(9) 0.0002(7) 0.0150(8) -0.0020(7)
N3 0.0308(9) 0.0236(9) 0.0298(9) 0.0003(7) 0.0145(8) -0.0021(7)
N4 0.0275(9) 0.0253(9) 0.0285(9) 0.0014(7) 0.0144(8) 0.0021(7)
N5 0.0291(9) 0.0267(9) 0.0334(10) 0.0020(8) 0.0113(8) 0.0011(7)
N6 0.0328(10) 0.0243(9) 0.0395(10) 0.0005(8) 0.0209(9) 0.0009(7)
C1 0.0352(12) 0.0228(11) 0.0333(12) 0.0039(9) 0.0161(10) -0.0010(9)
C2 0.0399(12) 0.0229(11) 0.0349(11) 0.0053(9) 0.0227(10) 0.0026(9)
C3 0.0488(14) 0.0278(12) 0.0544(15) 0.0050(11) 0.0342(13) 0.0012(10)
C4 0.0549(16) 0.0384(14) 0.0627(17) 0.0097(12) 0.0433(14) 0.0048(12)
C5 0.0622(16) 0.0335(13) 0.0498(14) 0.0083(11) 0.0376(13) 0.0110(12)
C6 0.0531(15) 0.0305(12) 0.0388(13) 0.0008(10) 0.0277(12) 0.0031(11)
C7 0.0427(13) 0.0248(11) 0.0318(11) 0.0054(9) 0.0190(10) 0.0043(10)
C8 0.0414(13) 0.0264(11) 0.0342(12) -0.0017(9) 0.0195(11) -0.0027(10)
C9 0.0595(17) 0.0378(14) 0.0517(15) -0.0159(12) 0.0327(14) -0.0126(12)
C10 0.0628(18) 0.0460(16) 0.0665(18) -0.0250(14) 0.0374(16) -0.0269(14)
C11 0.0526(16) 0.0410(15) 0.0654(17) -0.0158(13) 0.0361(15) -0.0192(12)
C12 0.0423(13) 0.0308(12) 0.0454(13) -0.0061(10) 0.0247(12) -0.0081(10)
C13 0.0358(12) 0.0248(11) 0.0323(11) -0.0003(9) 0.0155(10) -0.0043(9)
C14 0.0322(11) 0.0218(10) 0.0311(11) 0.0021(9) 0.0170(10) 0.0004(9)
C15 0.0277(11) 0.0236(10) 0.0242(10) 0.0018(8) 0.0101(9) -0.0012(8)
C16 0.0306(11) 0.0286(11) 0.0279(11) 0.0030(9) 0.0130(9) -0.0004(9)
C17 0.0329(12) 0.0368(12) 0.0345(12) 0.0035(10) 0.0179(10) 0.0036(10)
C18 0.0430(13) 0.0340(13) 0.0376(12) -0.0043(10) 0.0227(11) 0.0002(10)
C19 0.0380(12) 0.0279(11) 0.0340(12) -0.0051(9) 0.0168(10) -0.0052(9)
C20 0.0296(11) 0.0258(11) 0.0300(11) -0.0033(9) 0.0183(9) -0.0059(9)
C21 0.0286(11) 0.0292(11) 0.0268(10) 0.0001(9) 0.0149(9) -0.0014(9)
C22 0.0331(12) 0.0377(13) 0.0320(11) -0.0018(10) 0.0138(10) -0.0094(10)
C23 0.0334(13) 0.0516(15) 0.0309(12) 0.0042(11) 0.0093(10) -0.0035(11)
C24 0.0426(14) 0.0398(14) 0.0361(13) 0.0085(11) 0.0148(11) 0.0040(11)
C25 0.0366(12) 0.0309(12) 0.0341(12) 0.0009(10) 0.0152(10) -0.0006(10)
C26 0.0299(11) 0.0269(11) 0.0284(10) -0.0011(9) 0.0171(9) -0.0008(9)
C27 0.0280(11) 0.0241(11) 0.0311(11) -0.0021(9) 0.0170(9) -0.0019(8)
C28 0.0382(12) 0.0243(11) 0.0350(12) -0.0005(9) 0.0182(10) -0.0027(9)
C29 0.0392(13) 0.0261(12) 0.0437(13) -0.0061(10) 0.0182(11) -0.0095(10)
C30 0.0332(12) 0.0324(12) 0.0349(12) -0.0057(10) 0.0101(10) -0.0042(10)
C31 0.0287(11) 0.0271(11) 0.0308(11) -0.0017(9) 0.0118(9) -0.0018(9)
C32 0.0277(11) 0.0235(11) 0.0309(11) -0.0022(9) 0.0158(9) -0.0009(8)
C33 0.0277(11) 0.0223(10) 0.0284(11) -0.0005(8) 0.0151(9) -0.0007(8)
C34 0.0319(11) 0.0242(11) 0.0366(12) 0.0021(9) 0.0177(10) 0.0037(9)
C35 0.0369(13) 0.0346(13) 0.0384(13) 0.0016(10) 0.0097(11) 0.0072(10)
C36 0.0485(15) 0.0383(14) 0.0433(14) 0.0105(11) 0.0203(12) 0.0165(12)
C37 0.0450(14) 0.0326(13) 0.0569(15) 0.0152(11) 0.0314(13) 0.0112(11)
C38 0.0392(13) 0.0266(12) 0.0524(14) 0.0043(10) 0.0275(12) 0.0026(10)

loop_
_atom_type_symbol
_atom_type_description
_atom_type_scat_dispersion_real
_atom_type_scat_dispersion_imag
_atom_type_scat_source
C C 0.0181 0.0091 'International Tables Vol C Tables 4.2.6.8 and 6.1.1.4'
H H 0.0000 0.0000 'International Tables Vol C Tables 4.2.6.8 and 6.1.1.4'
N N 0.0311 0.0180 'International Tables Vol C Tables 4.2.6.8 and 6.1.1.4'
O O 0.0492 0.0322 'International Tables Vol C Tables 4.2.6.8 and 6.1.1.4'
Co Co -2.3653 3.6143 'International Tables Vol C Tables 4.2.6.8 and 6.1.1.4'

loop_
_geom_angle_atom_site_label_1
_geom_angle_atom_site_label_2
_geom_angle_atom_site_label_3
_geom_angle
_geom_angle_site_symmetry_1
_geom_angle_site_symmetry_3
N4 Co1 N1 179.14(8) . .
N4 Co1 N6 80.46(7) . .
N1 Co1 N6 99.33(7) . .
N4 Co1 O2 82.31(7) . .
N1 Co1 O2 97.93(6) . .
N6 Co1 O2 162.64(7) . .
N4 Co1 N3 100.07(7) . .
N1 Co1 N3 79.11(7) . .
N6 Co1 N3 95.63(7) . .
O2 Co1 N3 89.39(7) . .
N4 Co1 O1 101.40(7) . .
N1 Co1 O1 79.43(7) . .
N6 Co1 O1 90.37(7) . .
O2 Co1 O1 91.02(6) . .
N3 Co1 O1 158.38(6) . .
C1 O1 Co1 109.52(14) . .
C20 O2 Co1 109.97(13) . .
N2 N1 C14 121.23(17) . .
N2 N1 Co1 120.32(14) . .
C14 N1 Co1 118.43(14) . .
N1 N2 C15 111.68(17) . .
C19 N3 C15 117.99(19) . .
C19 N3 Co1 132.03(15) . .
C15 N3 Co1 109.79(14) . .
N5 N4 C33 122.04(17) . .
N5 N4 Co1 120.81(14) . .
C33 N4 Co1 117.13(13) . .
N4 N5 C34 109.74(17) . .
C38 N6 C34 118.53(19) . .
C38 N6 Co1 131.01(16) . .
C34 N6 Co1 110.41(14) . .
O1 C1 C14 121.4(2) . .
O1 C1 C2 120.0(2) . .
C14 C1 C2 118.63(19) . .
C3 C2 C7 120.4(2) . .
C3 C2 C1 119.3(2) . .
C7 C2 C1 120.2(2) . .
C4 C3 C2 120.6(2) . .
C4 C3 H3A 119.7 . .
C2 C3 H3A 119.7 . .
C3 C4 C5 119.2(2) . .
C3 C4 H4A 120.4 . .
C5 C4 H4A 120.4 . .
C6 C5 C4 121.1(2) . .
C6 C5 H5A 119.4 . .
C4 C5 H5A 119.4 . .
C5 C6 C7 121.1(2) . .
C5 C6 H6A 119.4 . .
C7 C6 H6A 119.4 . .
C2 C7 C6 117.6(2) . .
C2 C7 C8 120.4(2) . .
C6 C7 C8 122.0(2) . .
C9 C8 C13 118.7(2) . .
C9 C8 C7 120.8(2) . .
C13 C8 C7 120.6(2) . .
C10 C9 C8 121.8(2) . .
C10 C9 H9A 119.1 . .
C8 C9 H9A 119.1 . .
C9 C10 C11 120.0(2) . .
C9 C10 H10A 120.0 . .
C11 C10 H10A 120.0 . .
C12 C11 C10 120.1(2) . .
C12 C11 H11A 119.9 . .
C10 C11 H11A 119.9 . .
C11 C12 C13 121.2(2) . .
C11 C12 H12A 119.4 . .
C13 C12 H12A 119.4 . .
C12 C13 C8 118.2(2) . .
C12 C13 C14 123.8(2) . .
C8 C13 C14 118.0(2) . .
N1 C14 C1 111.13(18) . .
N1 C14 C13 126.8(2) . .
C1 C14 C13 122.00(19) . .
N3 C15 N2 118.86(19) . .
N3 C15 C16 122.6(2) . .
N2 C15 C16 118.50(19) . .
C17 C16 C15 118.3(2) . .
C17 C16 H16A 120.9 . .
C15 C16 H16A 120.9 . .
C16 C17 C18 119.7(2) . .
C16 C17 H17A 120.2 . .
C18 C17 H17A 120.2 . .
C19 C18 C17 118.6(2) . .
C19 C18 H18A 120.7 . .
C17 C18 H18A 120.7 . .
N3 C19 C18 122.9(2) . .
N3 C19 H19A 118.6 . .
C18 C19 H19A 118.6 . .
O2 C20 C33 120.70(19) . .
O2 C20 C21 120.31(18) . .
C33 C20 C21 118.99(18) . .
C22 C21 C26 120.9(2) . .
C22 C21 C20 119.20(19) . .
C26 C21 C20 119.89(18) . .
C23 C22 C21 120.3(2) . .
C23 C22 H22A 119.8 . .
C21 C22 H22A 119.8 . .
C22 C23 C24 119.3(2) . .
C22 C23 H23A 120.3 . .
C24 C23 H23A 120.3 . .
C25 C24 C23 121.1(2) . .
C25 C24 H24A 119.4 . .
C23 C24 H24A 119.4 . .
C24 C25 C26 120.9(2) . .
C24 C25 H25A 119.6 . .
C26 C25 H25A 119.6 . .
C21 C26 C25 117.38(19) . .
C21 C26 C27 120.42(19) . .
C25 C26 C27 122.19(19) . .
C28 C27 C32 118.55(19) . .
C28 C27 C26 120.95(19) . .
C32 C27 C26 120.45(19) . .
C29 C28 C27 122.0(2) . .
C29 C28 H28A 119.0 . .
C27 C28 H28A 119.0 . .
C28 C29 C30 119.3(2) . .
C28 C29 H29A 120.3 . .
C30 C29 H29A 120.3 . .
C31 C30 C29 120.5(2) . .
C31 C30 H30A 119.7 . .
C29 C30 H30A 119.7 . .
C30 C31 C32 121.1(2) . .
C30 C31 H31A 119.4 . .
C32 C31 H31A 119.4 . .
C31 C32 C27 118.42(19) . .
C31 C32 C33 123.41(19) . .
C27 C32 C33 118.17(18) . .
N4 C33 C20 109.61(18) . .
N4 C33 C32 128.65(18) . .
C20 C33 C32 121.73(18) . .
N6 C34 N5 118.58(19) . .
N6 C34 C35 121.5(2) . .
N5 C34 C35 119.9(2) . .
C36 C35 C34 118.8(2) . .
C36 C35 H35A 120.6 . .
C34 C35 H35A 120.6 . .
C35 C36 C37 119.6(2) . .
C35 C36 H36A 120.2 . .
C37 C36 H36A 120.2 . .
C38 C37 C36 118.9(2) . .
C38 C37 H37A 120.6 . .
C36 C37 H37A 120.6 . .
N6 C38 C37 122.7(2) . .
N6 C38 H38A 118.6 . .
C37 C38 H38A 118.6 . .

loop_
_geom_bond_atom_site_label_1
_geom_bond_atom_site_label_2
_geom_bond_distance
_geom_bond_site_symmetry_2
Co1 N4 1.8651(17) .
Co1 N1 1.9127(17) .
Co1 N6 1.9685(18) .
Co1 O2 1.9982(15) .
Co1 N3 2.0479(18) .
Co1 O1 2.1224(16) .
O1 C1 1.271(3) .
O2 C20 1.279(2) .
N1 N2 1.307(2) .
N1 C14 1.367(3) .
N2 C15 1.388(3) .
N3 C19 1.339(3) .
N3 C15 1.350(3) .
N4 N5 1.314(2) .
N4 C33 1.367(3) .
N5 C34 1.384(3) .
N6 C38 1.341(3) .
N6 C34 1.357(3) .
C1 C14 1.421(3) .
C1 C2 1.464(3) .
C2 C3 1.401(3) .
C2 C7 1.402(3) .
C3 C4 1.376(4) .
C3 H3A 0.9500 .
C4 C5 1.386(4) .
C4 H4A 0.9500 .
C5 C6 1.366(4) .
C5 H5A 0.9500 .
C6 C7 1.410(3) .
C6 H6A 0.9500 .
C7 C8 1.461(3) .
C8 C9 1.402(3) .
C8 C13 1.424(3) .
C9 C10 1.364(4) .
C9 H9A 0.9500 .
C10 C11 1.387(4) .
C10 H10A 0.9500 .
C11 C12 1.383(3) .
C11 H11A 0.9500 .
C12 C13 1.404(3) .
C12 H12A 0.9500 .
C13 C14 1.457(3) .
C15 C16 1.389(3) .
C16 C17 1.372(3) .
C16 H16A 0.9500 .
C17 C18 1.391(3) .
C17 H17A 0.9500 .
C18 C19 1.375(3) .
C18 H18A 0.9500 .
C19 H19A 0.9500 .
C20 C33 1.426(3) .
C20 C21 1.458(3) .
C21 C22 1.403(3) .
C21 C26 1.403(3) .
C22 C23 1.375(3) .
C22 H22A 0.9500 .
C23 C24 1.388(3) .
C23 H23A 0.9500 .
C24 C25 1.376(3) .
C24 H24A 0.9500 .
C25 C26 1.411(3) .
C25 H25A 0.9500 .
C26 C27 1.465(3) .
C27 C28 1.405(3) .
C27 C32 1.421(3) .
C28 C29 1.376(3) .
C28 H28A 0.9500 .
C29 C30 1.387(3) .
C29 H29A 0.9500 .
C30 C31 1.381(3) .
C30 H30A 0.9500 .
C31 C32 1.407(3) .
C31 H31A 0.9500 .
C32 C33 1.451(3) .
C34 C35 1.395(3) .
C35 C36 1.377(3) .
C35 H35A 0.9500 .
C36 C37 1.383(4) .
C36 H36A 0.9500 .
C37 C38 1.373(3) .
C37 H37A 0.9500 .
C38 H38A 0.9500 .

loop_
_geom_torsion_atom_site_label_1
_geom_torsion_atom_site_label_2
_geom_torsion_atom_site_label_3
_geom_torsion_atom_site_label_4
_geom_torsion
_geom_torsion_site_symmetry_1
_geom_torsion_site_symmetry_2
_geom_torsion_site_symmetry_3
_geom_torsion_site_symmetry_4
C14 N1 N2 C15 177.50(17) . . . .
Co1 N1 N2 C15 -0.8(2) . . . .
N6 Co1 N4 N5 -0.82(16) . . . .
O2 Co1 N4 N5 177.10(16) . . . .
N3 Co1 N4 N5 -94.90(16) . . . .
O1 Co1 N4 N5 87.62(16) . . . .
N6 Co1 N4 C33 177.69(16) . . . .
O2 Co1 N4 C33 -4.38(15) . . . .
N3 Co1 N4 C33 83.61(15) . . . .
O1 Co1 N4 C33 -93.87(15) . . . .
C33 N4 N5 C34 -177.53(18) . . . .
Co1 N4 N5 C34 0.9(2) . . . .
Co1 O1 C1 C14 1.2(2) . . . .
Co1 O1 C1 C2 -177.65(15) . . . .
O1 C1 C2 C3 -2.8(3) . . . .
C14 C1 C2 C3 178.3(2) . . . .
O1 C1 C2 C7 177.73(19) . . . .
C14 C1 C2 C7 -1.2(3) . . . .
C7 C2 C3 C4 -0.2(3) . . . .
C1 C2 C3 C4 -179.7(2) . . . .
C2 C3 C4 C5 -0.4(4) . . . .
C3 C4 C5 C6 0.6(4) . . . .
C4 C5 C6 C7 -0.2(4) . . . .
C3 C2 C7 C6 0.6(3) . . . .
C1 C2 C7 C6 -179.9(2) . . . .
C3 C2 C7 C8 -178.5(2) . . . .
C1 C2 C7 C8 0.9(3) . . . .
C5 C6 C7 C2 -0.4(3) . . . .
C5 C6 C7 C8 178.7(2) . . . .
C2 C7 C8 C9 -178.3(2) . . . .
C6 C7 C8 C9 2.6(3) . . . .
C2 C7 C8 C13 2.0(3) . . . .
C6 C7 C8 C13 -177.2(2) . . . .
C13 C8 C9 C10 2.2(4) . . . .
C7 C8 C9 C10 -177.5(3) . . . .
C8 C9 C10 C11 0.9(5) . . . .
C9 C10 C11 C12 -2.2(5) . . . .
C10 C11 C12 C13 0.4(4) . . . .
C11 C12 C13 C8 2.7(4) . . . .
C11 C12 C13 C14 -177.0(2) . . . .
C9 C8 C13 C12 -3.9(3) . . . .
C7 C8 C13 C12 175.8(2) . . . .
C9 C8 C13 C14 175.8(2) . . . .
C7 C8 C13 C14 -4.5(3) . . . .
N2 N1 C14 C1 -174.41(17) . . . .
Co1 N1 C14 C1 3.9(2) . . . .
N2 N1 C14 C13 2.5(3) . . . .
Co1 N1 C14 C13 -179.21(16) . . . .
O1 C1 C14 N1 -3.3(3) . . . .
C2 C1 C14 N1 175.57(18) . . . .
O1 C1 C14 C13 179.64(19) . . . .
C2 C1 C14 C13 -1.5(3) . . . .
C12 C13 C14 N1 7.5(3) . . . .
C8 C13 C14 N1 -172.3(2) . . . .
C12 C13 C14 C1 -176.0(2) . . . .
C8 C13 C14 C1 4.3(3) . . . .
C19 N3 C15 N2 178.83(18) . . . .
Co1 N3 C15 N2 -5.7(2) . . . .
C19 N3 C15 C16 -1.5(3) . . . .
Co1 N3 C15 C16 173.98(16) . . . .
N1 N2 C15 N3 4.5(3) . . . .
N1 N2 C15 C16 -175.17(18) . . . .
N3 C15 C16 C17 0.6(3) . . . .
N2 C15 C16 C17 -179.78(19) . . . .
C15 C16 C17 C18 0.9(3) . . . .
C16 C17 C18 C19 -1.4(3) . . . .
C15 N3 C19 C18 1.0(3) . . . .
Co1 N3 C19 C18 -173.28(17) . . . .
C17 C18 C19 N3 0.4(3) . . . .
Co1 O2 C20 C33 -4.5(2) . . . .
Co1 O2 C20 C21 175.47(15) . . . .
O2 C20 C21 C22 -4.8(3) . . . .
C33 C20 C21 C22 175.1(2) . . . .
O2 C20 C21 C26 174.40(19) . . . .
C33 C20 C21 C26 -5.7(3) . . . .
C26 C21 C22 C23 -0.5(3) . . . .
C20 C21 C22 C23 178.7(2) . . . .
C21 C22 C23 C24 -1.2(4) . . . .
C22 C23 C24 C25 1.5(4) . . . .
C23 C24 C25 C26 -0.1(4) . . . .
C22 C21 C26 C25 1.8(3) . . . .
C20 C21 C26 C25 -177.37(19) . . . .
C22 C21 C26 C27 -177.0(2) . . . .
C20 C21 C26 C27 3.8(3) . . . .
C24 C25 C26 C21 -1.6(3) . . . .
C24 C25 C26 C27 177.2(2) . . . .
C21 C26 C27 C28 179.3(2) . . . .
C25 C26 C27 C28 0.5(3) . . . .
C21 C26 C27 C32 1.7(3) . . . .
C25 C26 C27 C32 -177.1(2) . . . .
C32 C27 C28 C29 2.1(3) . . . .
C26 C27 C28 C29 -175.5(2) . . . .
C27 C28 C29 C30 0.4(4) . . . .
C28 C29 C30 C31 -2.2(4) . . . .
C29 C30 C31 C32 1.4(4) . . . .
C30 C31 C32 C27 1.2(3) . . . .
C30 C31 C32 C33 -178.9(2) . . . .
C28 C27 C32 C31 -2.8(3) . . . .
C26 C27 C32 C31 174.75(19) . . . .
C28 C27 C32 C33 177.3(2) . . . .
C26 C27 C32 C33 -5.1(3) . . . .
N5 N4 C33 C20 -178.34(18) . . . .
Co1 N4 C33 C20 3.2(2) . . . .
N5 N4 C33 C32 0.7(3) . . . .
Co1 N4 C33 C32 -177.82(17) . . . .
O2 C20 C33 N4 1.2(3) . . . .
C21 C20 C33 N4 -178.75(18) . . . .
O2 C20 C33 C32 -177.90(19) . . . .
C21 C20 C33 C32 2.2(3) . . . .
C31 C32 C33 N4 4.4(3) . . . .
C27 C32 C33 N4 -175.7(2) . . . .
C31 C32 C33 C20 -176.7(2) . . . .
C27 C32 C33 C20 3.2(3) . . . .
C38 N6 C34 N5 177.5(2) . . . .
Co1 N6 C34 N5 -0.2(2) . . . .
C38 N6 C34 C35 -1.1(3) . . . .
Co1 N6 C34 C35 -178.77(18) . . . .
N4 N5 C34 N6 -0.4(3) . . . .
N4 N5 C34 C35 178.2(2) . . . .
N6 C34 C35 C36 2.0(4) . . . .
N5 C34 C35 C36 -176.6(2) . . . .
C34 C35 C36 C37 -2.1(4) . . . .
C35 C36 C37 C38 1.4(4) . . . .
C34 N6 C38 C37 0.4(3) . . . .
Co1 N6 C38 C37 177.43(17) . . . .
C36 C37 C38 N6 -0.5(4) . . . .
